data_4003384
loop_
_publ_author_name
'Xiong, Lin'
'Chen, Jie'
'Lu, Jing'
'Pan, Chun-Ya'
'Wu, Li-Ming'

_publ_section_title
;
 Monofluorophosphates: A New Source of Deep-Ultraviolet Nonlinear Optical
 Materials
;
_journal_issue 21
_journal_name_full 'Chemistry of Materials'
_journal_page_first 7823
_journal_paper_doi 10.1021/acs.chemmater.8b03310
_journal_volume 30
_journal_year 2018
_chemical_formula_sum 'C2 H12 F N6 O3 P'
_chemical_formula_weight 218.15
_space_group_crystal_system monoclinic
_space_group_IT_number 8
_space_group_name_Hall 'C -2y'
_space_group_name_H-M_alt 'C 1 m 1'
_atom_sites_solution_hydrogens difmap
_audit_creation_method SHELXL-2016/6
_cell_angle_alpha 90
_cell_angle_beta 119.710(4)
_cell_angle_gamma 90
_cell_formula_units_Z 4
_cell_length_a 13.2025(14)
_cell_length_b 7.2951(7)
_cell_length_c 11.7574(12)
_cell_measurement_reflns_used 4935
_cell_measurement_temperature 273(2)
_cell_measurement_theta_max 27.46
_cell_measurement_theta_min 3.09
_cell_volume 983.54(18)
_computing_structure_refinement 'SHELXL-2016/6 (Sheldrick, 2016)'
_diffrn_ambient_temperature 273(2)
_diffrn_measured_fraction_theta_full 0.994
_diffrn_measured_fraction_theta_max 0.992
_diffrn_measurement_device_type 'BRUKER D8 QUEST PHOTON II'
_diffrn_radiation_type MoK\a
_diffrn_radiation_wavelength 0.71073
_diffrn_reflns_av_R_equivalents 0.0590
_diffrn_reflns_av_unetI/netI 0.0427
_diffrn_reflns_Laue_measured_fraction_full 0.994
_diffrn_reflns_Laue_measured_fraction_max 0.992
_diffrn_reflns_limit_h_max 17
_diffrn_reflns_limit_h_min -17
_diffrn_reflns_limit_k_max 9
_diffrn_reflns_limit_k_min -9
_diffrn_reflns_limit_l_max 15
_diffrn_reflns_limit_l_min -15
_diffrn_reflns_number 12500
_diffrn_reflns_point_group_measured_fraction_full 0.993
_diffrn_reflns_point_group_measured_fraction_max 0.985
_diffrn_reflns_theta_full 25.242
_diffrn_reflns_theta_max 27.511
_diffrn_reflns_theta_min 3.095
_exptl_absorpt_coefficient_mu 0.288
_exptl_crystal_colour colorless
_exptl_crystal_density_diffrn 1.473
_exptl_crystal_description block
_exptl_crystal_F_000 456
_refine_diff_density_max 0.274
_refine_diff_density_min -0.325
_refine_diff_density_rms 0.051
_refine_ls_abs_structure_details
;
 Flack x determined using 861 quotients [(I+)-(I-)]/[(I+)+(I-)]
 (Parsons, Flack and Wagner, Acta Cryst. B69 (2013) 249-259).
;
_refine_ls_abs_structure_Flack 0.14(6)
_refine_ls_extinction_method none
_refine_ls_goodness_of_fit_ref 1.144
_refine_ls_hydrogen_treatment refxyz
_refine_ls_matrix_type full
_refine_ls_number_parameters 180
_refine_ls_number_reflns 2406
_refine_ls_number_restraints 3
_refine_ls_restrained_S_all 1.144
_refine_ls_R_factor_all 0.0569
_refine_ls_R_factor_gt 0.0465
_refine_ls_shift/su_max 0.001
_refine_ls_shift/su_mean 0.000
_refine_ls_structure_factor_coef Fsqd
_refine_ls_weighting_details 'w=1/[\s^2^(Fo^2^)+(0.0363P)^2^+0.6886P] where P=(Fo^2^+2Fc^2^)/3'
_refine_ls_weighting_scheme calc
_refine_ls_wR_factor_gt 0.0949
_refine_ls_wR_factor_ref 0.0988
_reflns_Friedel_coverage 0.984
_reflns_Friedel_fraction_full 0.993
_reflns_Friedel_fraction_max 0.979
_reflns_number_gt 2129
_reflns_number_total 2406
_reflns_threshold_expression 'I > 2\s(I)'
_cod_data_source_file cm8b03310_si_003.cif
_cod_data_source_block a
_cod_original_sg_symbol_H-M 'C m'
_cod_database_code 4003384
_shelx_shelxl_version_number 2016/6
_shelx_space_group_comment
;
The symmetry employed for this shelxl refinement is uniquely defined
by the following loop, which should always be used as a source of
symmetry information in preference to the above space-group names.
They are only intended as comments.
;

loop_
_space_group_symop_operation_xyz
'x, y, z'
'x, -y, z'
'x+1/2, y+1/2, z'
'x+1/2, -y+1/2, z'

loop_
_atom_site_label
_atom_site_type_symbol
_atom_site_fract_x
_atom_site_fract_y
_atom_site_fract_z
_atom_site_U_iso_or_equiv
_atom_site_adp_type
_atom_site_occupancy
_atom_site_site_symmetry_order
_atom_site_calc_flag
_atom_site_refinement_flags_posn
_atom_site_refinement_flags_adp
_atom_site_refinement_flags_occupancy
P1 P 0.29602(12) 0.000000 0.36846(14) 0.0315(4) Uani 1 2 d S T P
P2 P 0.77017(11) 0.000000 0.79761(13) 0.0284(4) Uani 1 2 d S T P
N1 N 0.5296(5) 0.3432(5) 0.5816(5) 0.0468(9) Uani 1 1 d . . .
N2 N 0.3706(5) 0.500000 0.4294(6) 0.0451(14) Uani 1 2 d S T P
N3 N 0.3512(5) 0.000000 0.8203(6) 0.0411(14) Uani 1 2 d S T P
N4 N 0.5038(4) 0.1567(6) 0.8242(5) 0.0425(9) Uani 1 1 d . . .
N5 N 0.3417(4) 0.2424(9) 0.1140(7) 0.0563(12) Uani 1 1 d . . .
N6 N 0.5078(4) 0.2833(7) 0.1041(4) 0.0518(12) Uani 1 1 d D . .
H3 H 0.466(5) 0.310(9) 0.022(3) 0.062 Uiso 1 1 d D U .
N7 N 0.5187(6) 0.2242(8) 0.2994(5) 0.0530(12) Uani 1 1 d . . .
F1 F 0.2538(4) 0.000000 0.4715(4) 0.0657(13) Uani 1 2 d S T P
F2 F 0.9001(4) 0.000000 0.8525(4) 0.0563(11) Uani 1 2 d S T P
O1 O 0.2471(3) 0.1736(4) 0.2919(3) 0.0465(9) Uani 1 1 d . . .
O2 O 0.4265(4) 0.000000 0.4463(5) 0.0440(11) Uani 1 2 d S T P
O3 O 0.7252(3) 0.1738(4) 0.8263(3) 0.0393(8) Uani 1 1 d . . .
O4 O 0.7156(4) 0.000000 0.6449(4) 0.0377(10) Uani 1 2 d S T P
C1 C 0.4763(6) 0.500000 0.5318(6) 0.0370(14) Uani 1 2 d S T P
C2 C 0.4522(5) 0.000000 0.8216(6) 0.0345(13) Uani 1 2 d S T P
C3 C 0.4553(4) 0.2505(6) 0.1720(5) 0.0402(10) Uani 1 1 d . . .
H1 H 0.314(5) 0.231(8) 0.154(6) 0.05(2) Uiso 1 1 d . . .
H2 H 0.306(5) 0.256(8) 0.042(6) 0.041(18) Uiso 1 1 d . . .
H4 H 0.574(6) 0.304(9) 0.139(6) 0.064(19) Uiso 1 1 d . . .
H5 H 0.582(6) 0.217(8) 0.334(6) 0.041(18) Uiso 1 1 d . . .
H6 H 0.494(5) 0.180(8) 0.342(6) 0.048(18) Uiso 1 1 d . . .
H7 H 0.333(4) 0.391(7) 0.400(5) 0.048(14) Uiso 1 1 d . . .
H8 H 0.495(6) 0.250(9) 0.550(7) 0.06(2) Uiso 1 1 d . . .
H9 H 0.595(5) 0.337(7) 0.644(5) 0.045(16) Uiso 1 1 d . . .
H10 H 0.560(5) 0.148(8) 0.812(6) 0.050(16) Uiso 1 1 d . . .
H11 H 0.473(5) 0.271(8) 0.830(6) 0.057(16) Uiso 1 1 d . . .
H12 H 0.329(4) 0.093(6) 0.826(4) 0.027(12) Uiso 1 1 d . . .

loop_
_atom_site_aniso_label
_atom_site_aniso_U_11
_atom_site_aniso_U_22
_atom_site_aniso_U_33
_atom_site_aniso_U_23
_atom_site_aniso_U_13
_atom_site_aniso_U_12
P1 0.0263(8) 0.0285(8) 0.0379(9) 0.000 0.0146(7) 0.000
P2 0.0226(8) 0.0268(8) 0.0335(8) 0.000 0.0121(6) 0.000
N1 0.041(2) 0.037(2) 0.040(2) 0.005(2) 0.0039(18) 0.001(3)
N2 0.035(3) 0.033(3) 0.048(3) 0.000 0.006(3) 0.000
N3 0.037(3) 0.028(3) 0.067(4) 0.000 0.032(3) 0.000
N4 0.043(2) 0.031(2) 0.069(3) 0.0025(18) 0.039(2) 0.0009(18)
N5 0.040(3) 0.073(3) 0.052(3) 0.008(2) 0.020(3) -0.007(2)
N6 0.037(2) 0.064(3) 0.051(3) 0.006(2) 0.018(2) -0.008(2)
N7 0.043(3) 0.065(3) 0.047(3) 0.009(2) 0.020(2) -0.007(3)
F1 0.075(3) 0.081(3) 0.062(3) 0.000 0.050(3) 0.000
F2 0.040(2) 0.054(3) 0.075(3) 0.000 0.028(2) 0.000
O1 0.0359(19) 0.0342(17) 0.055(2) 0.0051(16) 0.0120(16) 0.0001(14)
O2 0.031(2) 0.040(3) 0.050(3) 0.000 0.012(2) 0.000
O3 0.0295(15) 0.0346(17) 0.0537(19) -0.0036(14) 0.0206(15) -0.0002(13)
O4 0.038(2) 0.048(3) 0.023(2) 0.000 0.0131(18) 0.000
C1 0.037(3) 0.036(4) 0.035(3) 0.000 0.016(3) 0.000
C2 0.034(3) 0.034(3) 0.041(3) 0.000 0.023(3) 0.000
C3 0.037(2) 0.031(2) 0.052(3) 0.001(2) 0.021(2) -0.0039(19)

loop_
_atom_type_symbol
_atom_type_description
_atom_type_scat_dispersion_real
_atom_type_scat_dispersion_imag
_atom_type_scat_source
C C 0.0033 0.0016 'International Tables Vol C Tables 4.2.6.8 and 6.1.1.4'
H H 0.0000 0.0000 'International Tables Vol C Tables 4.2.6.8 and 6.1.1.4'
N N 0.0061 0.0033 'International Tables Vol C Tables 4.2.6.8 and 6.1.1.4'
O O 0.0106 0.0060 'International Tables Vol C Tables 4.2.6.8 and 6.1.1.4'
F F 0.0171 0.0103 'International Tables Vol C Tables 4.2.6.8 and 6.1.1.4'
P P 0.1023 0.0942 'International Tables Vol C Tables 4.2.6.8 and 6.1.1.4'

loop_
_geom_angle_atom_site_label_1
_geom_angle_atom_site_label_2
_geom_angle_atom_site_label_3
_geom_angle
_geom_angle_site_symmetry_1
_geom_angle_site_symmetry_3
O2 P1 O1 112.87(16) . .
O2 P1 O1 112.87(16) . 2
O1 P1 O1 115.0(3) . 2
O2 P1 F1 105.7(3) . .
O1 P1 F1 104.61(18) . .
O1 P1 F1 104.61(18) 2 .
F2 P2 O3 113.32(15) . .
F2 P2 O3 113.32(15) . 2
O3 P2 O3 114.5(2) . 2
F2 P2 O4 105.7(3) . .
O3 P2 O4 104.35(17) . .
O3 P2 O4 104.35(17) 2 .
N2 C1 N1 119.8(3) . 2_565
N2 C1 N1 119.8(3) . .
N1 C1 N1 120.3(6) 2_565 .
N4 C2 N4 119.5(6) . 2
N4 C2 N3 120.2(3) . .
N4 C2 N3 120.2(3) 2 .
N5 C3 N6 120.5(5) . .
N5 C3 N7 120.3(6) . .
N6 C3 N7 119.3(5) . .

loop_
_geom_bond_atom_site_label_1
_geom_bond_atom_site_label_2
_geom_bond_distance
_geom_bond_site_symmetry_2
P1 O2 1.498(5) .
P1 O1 1.502(3) .
P1 O1 1.502(3) 2
P1 F1 1.565(4) .
P2 F2 1.504(4) .
P2 O3 1.507(3) .
P2 O3 1.507(3) 2
P2 O4 1.568(4) .
N1 C1 1.319(5) .
N2 C1 1.316(9) .
N3 C2 1.326(8) .
N4 C2 1.323(5) .
N5 C3 1.305(6) .
N6 C3 1.312(6) .
N7 C3 1.319(7) .
